data_1557443
loop_
_publ_author_name
'Fisher, Katherine J.'
'Feuer, Margalit L.'
'Lant, Hannah M. C.'
'Mercado, Brandon Q.'
'Crabtree, Robert H.'
'Brudvig, Gary W.'

_publ_section_title
;
 Concerted proton-electron transfer oxidation of phenols and hydrocarbons
 by a high-valent nickel complex.
;
_journal_issue 6
_journal_name_full 'Chemical science'
_journal_page_first 1683
_journal_page_last 1690
_journal_paper_doi 10.1039/c9sc05565g
_journal_volume 11
_journal_year 2020
_chemical_formula_moiety 'C20 H28 N2 Ni O6'
_chemical_formula_sum 'C20 H28 N2 Ni O6'
_chemical_formula_weight 451.15
_space_group_crystal_system monoclinic
_space_group_IT_number 14
_space_group_name_Hall '-P 2yn'
_space_group_name_H-M_alt 'P 1 21/n 1'
_atom_sites_solution_hydrogens mixed
_atom_sites_solution_primary SHELXT
_atom_sites_solution_secondary difmap
_audit_creation_method SHELXL-2014/7
_audit_update_record
;
2019-09-17 deposited with the CCDC.	2019-12-30 downloaded from the CCDC.
;
_cell_angle_alpha 90
_cell_angle_beta 108.791(8)
_cell_angle_gamma 90
_cell_formula_units_Z 2
_cell_length_a 8.3939(4)
_cell_length_b 14.9329(8)
_cell_length_c 8.7611(6)
_cell_measurement_reflns_used 11415
_cell_measurement_temperature 93(2)
_cell_measurement_theta_max 27.5
_cell_measurement_theta_min 3.7
_cell_volume 1039.63(11)
_computing_molecular_graphics 'Olex2 (Dolomanov et al., 2009)'
_computing_publication_material 'Olex2 (Dolomanov et al., 2009)'
_computing_structure_refinement 'SHELXL-2014/7 (Sheldrick, 2014)'
_diffrn_ambient_temperature 93(2)
_diffrn_detector_area_resol_mean 10.0000
_diffrn_measured_fraction_theta_full 0.998
_diffrn_measured_fraction_theta_max 0.998
_diffrn_measurement_device_type
; 
Olex2 1.2 
(compiled May 18 2018 14:05:52 for OlexSys, GUI svn.r5506) 
;
_diffrn_measurement_method 'profile data from \w-scans'
_diffrn_radiation_type MoK\a
_diffrn_radiation_wavelength 0.71075
_diffrn_reflns_av_R_equivalents 0.0888
_diffrn_reflns_av_unetI/netI 0.0370
_diffrn_reflns_Laue_measured_fraction_full 0.998
_diffrn_reflns_Laue_measured_fraction_max 0.998
_diffrn_reflns_limit_h_max 9
_diffrn_reflns_limit_h_min -9
_diffrn_reflns_limit_k_max 17
_diffrn_reflns_limit_k_min -17
_diffrn_reflns_limit_l_max 10
_diffrn_reflns_limit_l_min -10
_diffrn_reflns_number 20757
_diffrn_reflns_point_group_measured_fraction_full 0.998
_diffrn_reflns_point_group_measured_fraction_max 0.998
_diffrn_reflns_theta_full 25.008
_diffrn_reflns_theta_max 25.008
_diffrn_reflns_theta_min 3.226
_diffrn_source 'Sealed Tube'
_exptl_absorpt_coefficient_mu 0.972
_exptl_absorpt_correction_T_max 1.000
_exptl_absorpt_correction_T_min 0.778
_exptl_absorpt_correction_type multi-scan
_exptl_absorpt_process_details
; 
Olex2 1.2 
(compiled May 18 2018 14:05:52 for OlexSys, GUI svn.r5506) 
;
_exptl_crystal_colour green
_exptl_crystal_density_diffrn 1.441
_exptl_crystal_description plate
_exptl_crystal_F_000 476
_exptl_crystal_size_max 0.200
_exptl_crystal_size_mid 0.200
_exptl_crystal_size_min 0.050
_refine_diff_density_max 0.303
_refine_diff_density_min -0.335
_refine_diff_density_rms 0.061
_refine_ls_extinction_method none
_refine_ls_goodness_of_fit_ref 1.046
_refine_ls_hydrogen_treatment mixed
_refine_ls_matrix_type full
_refine_ls_number_parameters 140
_refine_ls_number_reflns 1829
_refine_ls_number_restraints 0
_refine_ls_restrained_S_all 1.046
_refine_ls_R_factor_all 0.0538
_refine_ls_R_factor_gt 0.0418
_refine_ls_shift/su_max 0.000
_refine_ls_shift/su_mean 0.000
_refine_ls_structure_factor_coef Fsqd
_refine_ls_weighting_details 'w=1/[\s^2^(Fo^2^)+(0.0241P)^2^+1.4103P] where P=(Fo^2^+2Fc^2^)/3'
_refine_ls_weighting_scheme calc
_refine_ls_wR_factor_gt 0.0800
_refine_ls_wR_factor_ref 0.0846
_reflns_Friedel_coverage 0.000
_reflns_number_gt 1536
_reflns_number_total 1829
_reflns_threshold_expression 'I > 2\s(I)'
_cod_data_source_file c9sc05565g2.cif
_cod_data_source_block spider-16039
_cod_depositor_comments
;
The following automatic conversions were performed:

data item '_exptl_absorpt_correction_type' value 'Multi-scan' was
changed to 'multi-scan' in accordance with the
/home/data/users/saulius/crontab/automatic-downloads/current/RSC/lib/dictionaries/cif_core.dic
dictionary named 'cif_core.dic' version 2.4.2 last updated on
2011-04-26.

Automatic conversion script
Id: cif_fix_values 7556 2019-12-06 15:28:31Z antanas 

 Adding full bibliography for 1557442--1557444.cif.
;
_cod_original_sg_symbol_H-M 'P 21/n'
_cod_database_code 1557443
_shelx_shelxl_version_number 2014/7
_shelx_space_group_comment
; 
The symmetry employed for this shelxl refinement is uniquely defined 
by the following loop, which should always be used as a source of 
symmetry information in preference to the above space-group names. 
They are only intended as comments. 
;
_shelx_estimated_absorpt_t_min 0.829
_shelx_estimated_absorpt_t_max 0.953

loop_
_space_group_symop_operation_xyz
'x, y, z'
'-x+1/2, y+1/2, -z+1/2'
'-x, -y, -z'
'x-1/2, -y-1/2, z-1/2'

loop_
_atom_site_label
_atom_site_type_symbol
_atom_site_fract_x
_atom_site_fract_y
_atom_site_fract_z
_atom_site_U_iso_or_equiv
_atom_site_adp_type
_atom_site_occupancy
_atom_site_site_symmetry_order
_atom_site_calc_flag
_atom_site_refinement_flags_posn
_atom_site_refinement_flags_adp
_atom_site_refinement_flags_occupancy
_atom_site_disorder_assembly
_atom_site_disorder_group
Ni1 Ni 0.5000 0.5000 0.5000 0.02152(16) Uani 1 2 d S . P . .
O1 O 0.7570(2) 0.51457(13) 0.5442(2) 0.0255(5) Uani 1 1 d . . . . .
H1 H 0.751(5) 0.532(2) 0.446(5) 0.058(12) Uiso 1 1 d . . . . .
O2 O 0.5536(2) 0.44009(13) 0.7246(2) 0.0302(5) Uani 1 1 d . . . . .
O3 O 0.2947(3) 0.43517(15) 0.7455(3) 0.0377(5) Uani 1 1 d . . . . .
N1 N 0.5371(3) 0.62376(14) 0.6043(3) 0.0217(5) Uani 1 1 d . . . . .
C1 C 0.4133(3) 0.67948(19) 0.6121(3) 0.0256(6) Uani 1 1 d . . . . .
H1A H 0.3004 0.6586 0.5745 0.031 Uiso 1 1 calc R U . . .
C2 C 0.4435(4) 0.76574(19) 0.6725(3) 0.0276(7) Uani 1 1 d . . . . .
H2 H 0.3534 0.8036 0.6749 0.033 Uiso 1 1 calc R U . . .
C3 C 0.6079(4) 0.79534(19) 0.7291(3) 0.0289(7) Uani 1 1 d . . . . .
H3 H 0.6326 0.8542 0.7711 0.035 Uiso 1 1 calc R U . . .
C4 C 0.7361(4) 0.73865(18) 0.7241(3) 0.0276(7) Uani 1 1 d . . . . .
H4 H 0.8498 0.7580 0.7640 0.033 Uiso 1 1 calc R U . . .
C5 C 0.6977(3) 0.65322(18) 0.6604(3) 0.0227(6) Uani 1 1 d . . . . .
C6 C 0.8333(3) 0.58669(18) 0.6532(3) 0.0256(6) Uani 1 1 d . . . . .
C7 C 0.9146(4) 0.5457(2) 0.8198(4) 0.0329(7) Uani 1 1 d . . . . .
H7A H 0.8303 0.5115 0.8508 0.049 Uiso 1 1 calc R U . . .
H7B H 0.9595 0.5935 0.8986 0.049 Uiso 1 1 calc R U . . .
H7C H 1.0064 0.5058 0.8171 0.049 Uiso 1 1 calc R U . . .
C8 C 0.9682(4) 0.6315(2) 0.5954(4) 0.0350(8) Uani 1 1 d . . . . .
H8A H 0.9142 0.6618 0.4924 0.053 Uiso 1 1 calc R U . . .
H8B H 1.0462 0.5859 0.5812 0.053 Uiso 1 1 calc R U . . .
H8C H 1.0303 0.6754 0.6757 0.053 Uiso 1 1 calc R U . . .
C9 C 0.4522(4) 0.42340(19) 0.8017(4) 0.0309(7) Uani 1 1 d . . . . .
C10 C 0.5251(4) 0.3880(2) 0.9721(4) 0.0386(8) Uani 1 1 d . . . . .
H10A H 0.6302 0.4196 1.0275 0.058 Uiso 1 1 calc R U . . .
H10B H 0.5478 0.3238 0.9689 0.058 Uiso 1 1 calc R U . . .
H10C H 0.4445 0.3977 1.0303 0.058 Uiso 1 1 calc R U . . .

loop_
_atom_site_aniso_label
_atom_site_aniso_U_11
_atom_site_aniso_U_22
_atom_site_aniso_U_33
_atom_site_aniso_U_23
_atom_site_aniso_U_13
_atom_site_aniso_U_12
Ni1 0.0197(3) 0.0198(3) 0.0256(3) -0.0001(2) 0.0082(2) -0.0009(2)
O1 0.0228(10) 0.0253(11) 0.0285(11) -0.0035(9) 0.0084(8) -0.0001(8)
O2 0.0296(11) 0.0315(11) 0.0310(11) 0.0018(9) 0.0118(9) 0.0004(9)
O3 0.0327(13) 0.0462(14) 0.0365(13) -0.0008(10) 0.0146(10) -0.0051(10)
N1 0.0213(12) 0.0210(12) 0.0227(12) 0.0028(10) 0.0072(10) 0.0019(10)
C1 0.0210(15) 0.0300(16) 0.0257(15) 0.0028(12) 0.0076(12) 0.0040(12)
C2 0.0291(16) 0.0269(16) 0.0284(16) 0.0016(13) 0.0114(13) 0.0069(13)
C3 0.0328(17) 0.0225(15) 0.0317(17) 0.0004(13) 0.0107(13) 0.0002(13)
C4 0.0235(15) 0.0266(16) 0.0326(17) 0.0002(13) 0.0091(13) -0.0045(12)
C5 0.0244(15) 0.0237(15) 0.0204(14) 0.0009(12) 0.0076(12) -0.0031(12)
C6 0.0224(15) 0.0219(15) 0.0323(16) -0.0014(12) 0.0084(12) -0.0028(12)
C7 0.0293(17) 0.0271(16) 0.0370(18) -0.0025(14) 0.0033(14) 0.0028(13)
C8 0.0292(17) 0.0303(17) 0.050(2) -0.0075(15) 0.0188(15) -0.0037(13)
C9 0.0402(19) 0.0235(16) 0.0306(17) -0.0025(13) 0.0136(15) -0.0054(14)
C10 0.055(2) 0.0291(17) 0.0316(18) 0.0028(14) 0.0139(16) 0.0005(15)

loop_
_atom_type_symbol
_atom_type_description
_atom_type_scat_dispersion_real
_atom_type_scat_dispersion_imag
_atom_type_scat_source
C C 0.0033 0.0016 'International Tables Vol C Tables 4.2.6.8 and 6.1.1.4'
H H 0.0000 0.0000 'International Tables Vol C Tables 4.2.6.8 and 6.1.1.4'
N N 0.0061 0.0033 'International Tables Vol C Tables 4.2.6.8 and 6.1.1.4'
Ni Ni 0.3393 1.1124 'International Tables Vol C Tables 4.2.6.8 and 6.1.1.4'
O O 0.0106 0.0060 'International Tables Vol C Tables 4.2.6.8 and 6.1.1.4'

loop_
_geom_angle_atom_site_label_1
_geom_angle_atom_site_label_2
_geom_angle_atom_site_label_3
_geom_angle
_geom_angle_site_symmetry_1
_geom_angle_site_symmetry_3
_geom_angle_publ_flag
N1 Ni1 N1 180.0 . 3_666 ?
N1 Ni1 O2 90.60(8) . . ?
N1 Ni1 O2 89.40(8) 3_666 . ?
N1 Ni1 O2 89.40(8) . 3_666 ?
N1 Ni1 O2 90.60(8) 3_666 3_666 ?
O2 Ni1 O2 180.0 . 3_666 ?
N1 Ni1 O1 100.26(8) . 3_666 ?
N1 Ni1 O1 79.74(8) 3_666 3_666 ?
O2 Ni1 O1 91.52(8) . 3_666 ?
O2 Ni1 O1 88.48(8) 3_666 3_666 ?
N1 Ni1 O1 79.74(8) . . ?
N1 Ni1 O1 100.26(8) 3_666 . ?
O2 Ni1 O1 88.48(8) . . ?
O2 Ni1 O1 91.52(8) 3_666 . ?
O1 Ni1 O1 180.0 3_666 . ?
C6 O1 Ni1 114.47(15) . . ?
C6 O1 H1 108(2) . . ?
Ni1 O1 H1 97(2) . . ?
C9 O2 Ni1 127.70(19) . . ?
C1 N1 C5 118.4(2) . . ?
C1 N1 Ni1 124.86(19) . . ?
C5 N1 Ni1 116.64(17) . . ?
N1 C1 C2 122.9(3) . . ?
N1 C1 H1A 118.5 . . ?
C2 C1 H1A 118.5 . . ?
C3 C2 C1 118.3(3) . . ?
C3 C2 H2 120.8 . . ?
C1 C2 H2 120.8 . . ?
C2 C3 C4 119.4(3) . . ?
C2 C3 H3 120.3 . . ?
C4 C3 H3 120.3 . . ?
C3 C4 C5 119.6(3) . . ?
C3 C4 H4 120.2 . . ?
C5 C4 H4 120.2 . . ?
N1 C5 C4 121.4(3) . . ?
N1 C5 C6 116.3(2) . . ?
C4 C5 C6 122.4(2) . . ?
O1 C6 C7 107.4(2) . . ?
O1 C6 C5 109.5(2) . . ?
C7 C6 C5 109.3(2) . . ?
O1 C6 C8 108.9(2) . . ?
C7 C6 C8 109.9(2) . . ?
C5 C6 C8 111.6(2) . . ?
C6 C7 H7A 109.5 . . ?
C6 C7 H7B 109.5 . . ?
H7A C7 H7B 109.5 . . ?
C6 C7 H7C 109.5 . . ?
H7A C7 H7C 109.5 . . ?
H7B C7 H7C 109.5 . . ?
C6 C8 H8A 109.5 . . ?
C6 C8 H8B 109.5 . . ?
H8A C8 H8B 109.5 . . ?
C6 C8 H8C 109.5 . . ?
H8A C8 H8C 109.5 . . ?
H8B C8 H8C 109.5 . . ?
O3 C9 O2 124.1(3) . . ?
O3 C9 C10 118.1(3) . . ?
O2 C9 C10 117.8(3) . . ?
C9 C10 H10A 109.5 . . ?
C9 C10 H10B 109.5 . . ?
H10A C10 H10B 109.5 . . ?
C9 C10 H10C 109.5 . . ?
H10A C10 H10C 109.5 . . ?
H10B C10 H10C 109.5 . . ?

loop_
_geom_bond_atom_site_label_1
_geom_bond_atom_site_label_2
_geom_bond_distance
_geom_bond_site_symmetry_2
_geom_bond_publ_flag
Ni1 N1 2.041(2) . ?
Ni1 N1 2.041(2) 3_666 ?
Ni1 O2 2.0747(19) . ?
Ni1 O2 2.0747(19) 3_666 ?
Ni1 O1 2.0765(18) 3_666 ?
Ni1 O1 2.0765(18) . ?
O1 C6 1.445(3) . ?
O1 H1 0.89(4) . ?
O2 C9 1.270(3) . ?
O3 C9 1.266(4) . ?
N1 C1 1.351(3) . ?
N1 C5 1.351(3) . ?
C1 C2 1.384(4) . ?
C1 H1A 0.9500 . ?
C2 C3 1.380(4) . ?
C2 H2 0.9500 . ?
C3 C4 1.381(4) . ?
C3 H3 0.9500 . ?
C4 C5 1.388(4) . ?
C4 H4 0.9500 . ?
C5 C6 1.527(4) . ?
C6 C7 1.526(4) . ?
C6 C8 1.535(4) . ?
C7 H7A 0.9800 . ?
C7 H7B 0.9800 . ?
C7 H7C 0.9800 . ?
C8 H8A 0.9800 . ?
C8 H8B 0.9800 . ?
C8 H8C 0.9800 . ?
C9 C10 1.515(4) . ?
C10 H10A 0.9800 . ?
C10 H10B 0.9800 . ?
C10 H10C 0.9800 . ?

loop_
_geom_torsion_atom_site_label_1
_geom_torsion_atom_site_label_2
_geom_torsion_atom_site_label_3
_geom_torsion_atom_site_label_4
_geom_torsion
_geom_torsion_site_symmetry_1
_geom_torsion_site_symmetry_2
_geom_torsion_site_symmetry_3
_geom_torsion_site_symmetry_4
_geom_torsion_publ_flag
C5 N1 C1 C2 1.1(4) . . . . ?
Ni1 N1 C1 C2 -174.7(2) . . . . ?
N1 C1 C2 C3 -0.9(4) . . . . ?
C1 C2 C3 C4 -0.1(4) . . . . ?
C2 C3 C4 C5 0.9(4) . . . . ?
C1 N1 C5 C4 -0.3(4) . . . . ?
Ni1 N1 C5 C4 175.8(2) . . . . ?
C1 N1 C5 C6 178.3(2) . . . . ?
Ni1 N1 C5 C6 -5.6(3) . . . . ?
C3 C4 C5 N1 -0.7(4) . . . . ?
C3 C4 C5 C6 -179.2(3) . . . . ?
Ni1 O1 C6 C7 98.6(2) . . . . ?
Ni1 O1 C6 C5 -20.1(3) . . . . ?
Ni1 O1 C6 C8 -142.40(19) . . . . ?
N1 C5 C6 O1 16.8(3) . . . . ?
C4 C5 C6 O1 -164.6(3) . . . . ?
N1 C5 C6 C7 -100.7(3) . . . . ?
C4 C5 C6 C7 77.9(3) . . . . ?
N1 C5 C6 C8 137.5(3) . . . . ?
C4 C5 C6 C8 -44.0(4) . . . . ?
Ni1 O2 C9 O3 5.8(4) . . . . ?
Ni1 O2 C9 C10 -173.61(19) . . . . ?
